data_4304513
loop_
_publ_author_name
'Azadeh Lalehzari'
'John Desper'
'Christopher J. Levy'

_publ_contact_author_address
;Kansas State University
Department of Chemistry
111 Willard Hall
Manhattan, KS 66506
;
_publ_contact_author_email clevy@ksu.edu
_publ_contact_author_fax '(785) 532-6666'
_publ_contact_author_name 'Christopher J. Levy'
_publ_contact_author_phone '(785) 532-6688'
_publ_section_title
;
Double-Stranded Monohelical Complexes from an Unsymmetrical Chiral
Schiff-Base Ligand
;
_journal_name_full 'Inorganic Chemistry'
_journal_page_first 1120
_journal_page_last 1126
_journal_paper_doi 10.1021/ic702015u
_journal_volume 47
_journal_year 2008
_chemical_absolute_configuration ad
_chemical_formula_moiety
;
(C14 H17 N2 O3)2 Co
;
_chemical_formula_sum 'C28 H34 Co N4 O6'
_chemical_formula_weight 581.52
_chemical_name_systematic
;
AL-4-26 / CoI2-R
;
_space_group_IT_number 4
_symmetry_cell_setting monoclinic
_symmetry_space_group_name_Hall 'P 2yb'
_symmetry_space_group_name_H-M 'P 1 21 1'
_atom_sites_solution_hydrogens geom
_atom_sites_solution_primary direct
_atom_sites_solution_secondary difmap
_audit_creation_method SHELXL-97
_cell_angle_alpha 90.00
_cell_angle_beta 94.572(4)
_cell_angle_gamma 90.00
_cell_formula_units_Z 2
_cell_length_a 8.8100(8)
_cell_length_b 12.4866(12)
_cell_length_c 12.3007(12)
_cell_measurement_reflns_used 3977
_cell_measurement_temperature 173(2)
_cell_measurement_theta_max 26.80
_cell_measurement_theta_min 2.30
_cell_volume 1348.9(2)
_computing_cell_refinement 'Bruker XSCANS'
_computing_data_collection 'Bruker XSCANS'
_computing_data_reduction 'Bruker SHELXTL'
_computing_molecular_graphics 'Bruker SHELXTL'
_computing_publication_material 'Bruker SHELXTL'
_computing_structure_refinement 'SHELXL-97 (Sheldrick, 1997)'
_computing_structure_solution 'SHELXS-97 (Sheldrick, 1990)'
_diffrn_ambient_temperature 173(2)
_diffrn_measured_fraction_theta_full 0.972
_diffrn_measured_fraction_theta_max 0.972
_diffrn_measurement_device_type 'CCD area detector'
_diffrn_measurement_method 'phi and omega scans'
_diffrn_radiation_monochromator graphite
_diffrn_radiation_source 'fine-focus sealed tube'
_diffrn_radiation_type MoK\a
_diffrn_radiation_wavelength 0.71073
_diffrn_reflns_av_R_equivalents 0.0516
_diffrn_reflns_av_sigmaI/netI 0.0840
_diffrn_reflns_limit_h_max 11
_diffrn_reflns_limit_h_min -10
_diffrn_reflns_limit_k_max 16
_diffrn_reflns_limit_k_min -15
_diffrn_reflns_limit_l_max 15
_diffrn_reflns_limit_l_min -16
_diffrn_reflns_number 9993
_diffrn_reflns_theta_full 27.89
_diffrn_reflns_theta_max 27.89
_diffrn_reflns_theta_min 1.66
_exptl_absorpt_coefficient_mu 0.686
_exptl_absorpt_correction_T_max 1.000
_exptl_absorpt_correction_T_min 0.629
_exptl_absorpt_correction_type multi-scan
_exptl_absorpt_process_details SADABS
_exptl_crystal_colour orange
_exptl_crystal_density_diffrn 1.432
_exptl_crystal_density_method 'not measured'
_exptl_crystal_description plate
_exptl_crystal_F_000 610
_exptl_crystal_size_max 0.35
_exptl_crystal_size_mid 0.20
_exptl_crystal_size_min 0.08
_refine_diff_density_max 1.118
_refine_diff_density_min -0.410
_refine_diff_density_rms 0.081
_refine_ls_abs_structure_details 'Flack H D (1983), Acta Cryst. A39, 876-881'
_refine_ls_abs_structure_Flack 0.001(16)
_refine_ls_extinction_method none
_refine_ls_goodness_of_fit_ref 0.973
_refine_ls_hydrogen_treatment mixed
_refine_ls_matrix_type full
_refine_ls_number_parameters 370
_refine_ls_number_reflns 5362
_refine_ls_number_restraints 1
_refine_ls_restrained_S_all 0.973
_refine_ls_R_factor_all 0.0612
_refine_ls_R_factor_gt 0.0465
_refine_ls_shift/su_max 0.001
_refine_ls_shift/su_mean 0.000
_refine_ls_structure_factor_coef Fsqd
_refine_ls_weighting_details 'calc w=1/[\s^2^(Fo^2^)+(0.0550P)^2^+0.4000P] where P=(Fo^2^+2Fc^2^)/3'
_refine_ls_weighting_scheme calc
_refine_ls_wR_factor_gt 0.1087
_refine_ls_wR_factor_ref 0.1193
_reflns_Friedel_coverage 0.636
_reflns_number_gt 4502
_reflns_number_total 5362
_reflns_threshold_expression >2sigma(I)
_cod_data_source_file ic702015u-file003_4.cif
_cod_data_source_block al0614m
_cod_depositor_comments
;
The following automatic conversions were performed:
'_symmetry_cell_setting' value 'Monoclinic' changed to 'monoclinic'
according to '/home/saulius/struct/CIF-dictionaries/cif_core.dic'
dictionary named 'cif_core.dic' version 2.4.1 from 2010-06-29.

Automatic conversion script
Id: cif_fix_enum 1527 2010-12-29 10:47:43Z saulius 
;
_cod_database_code 4304513

loop_
_symmetry_equiv_pos_as_xyz
'x, y, z'
'-x, y+1/2, -z'

loop_
_atom_site_label
_atom_site_type_symbol
_atom_site_fract_x
_atom_site_fract_y
_atom_site_fract_z
_atom_site_U_iso_or_equiv
_atom_site_adp_type
_atom_site_occupancy
_atom_site_symmetry_multiplicity
_atom_site_calc_flag
_atom_site_refinement_flags
_atom_site_disorder_assembly
_atom_site_disorder_group
Co1 Co 0.13592(5) 0.22689(4) 0.61946(4) 0.02127(13) Uani 1 1 d . . .
C11 C 0.2439(4) 0.2849(3) 0.4018(3) 0.0264(8) Uani 1 1 d . . .
H11 H 0.3443 0.2474 0.4114 0.032 Uiso 1 1 calc R . .
N11 N 0.2172(4) 0.3342(2) 0.5075(3) 0.0233(7) Uani 1 1 d . . .
C12 C 0.1229(4) 0.1995(3) 0.3780(3) 0.0259(8) Uani 1 1 d . . .
H12 H 0.0220 0.2361 0.3665 0.031 Uiso 1 1 calc R . .
N12 N 0.1196(4) 0.1300(2) 0.4752(3) 0.0271(7) Uani 1 1 d . . .
H12A H 0.203(6) 0.093(4) 0.480(4) 0.033 Uiso 1 1 d . . .
H12B H 0.047(5) 0.089(4) 0.475(4) 0.033 Uiso 1 1 d . . .
C13 C 0.1494(5) 0.1380(3) 0.2751(3) 0.0319(9) Uani 1 1 d . . .
H13A H 0.0662 0.0855 0.2598 0.038 Uiso 1 1 calc R . .
H13B H 0.2465 0.0981 0.2857 0.038 Uiso 1 1 calc R . .
C14 C 0.1552(5) 0.2132(4) 0.1788(3) 0.0406(10) Uani 1 1 d . . .
H14A H 0.0546 0.2478 0.1635 0.049 Uiso 1 1 calc R . .
H14B H 0.1780 0.1719 0.1134 0.049 Uiso 1 1 calc R . .
C15 C 0.2763(6) 0.2987(4) 0.2021(4) 0.0425(11) Uani 1 1 d . . .
H15A H 0.3780 0.2645 0.2099 0.051 Uiso 1 1 calc R . .
H15B H 0.2744 0.3491 0.1399 0.051 Uiso 1 1 calc R . .
C16 C 0.2505(6) 0.3601(3) 0.3053(3) 0.0360(10) Uani 1 1 d . . .
H16A H 0.1539 0.4005 0.2947 0.043 Uiso 1 1 calc R . .
H16B H 0.3342 0.4122 0.3206 0.043 Uiso 1 1 calc R . .
C21 C 0.2269(4) 0.5105(3) 0.8185(3) 0.0236(8) Uani 1 1 d . . .
C27 C 0.2041(5) 0.4689(3) 0.9294(3) 0.0291(8) Uani 1 1 d . . .
O27 O 0.1602(4) 0.3672(2) 0.9347(2) 0.0428(8) Uani 1 1 d . . .
H27 H 0.156(6) 0.347(4) 0.864(4) 0.051 Uiso 1 1 d . . .
O28 O 0.2250(4) 0.5219(2) 1.0119(2) 0.0373(7) Uani 1 1 d . . .
C22 C 0.2071(4) 0.4458(3) 0.7252(3) 0.0233(8) Uani 1 1 d . . .
O22 O 0.1685(3) 0.34458(19) 0.7351(2) 0.0270(6) Uani 1 1 d . . .
C23 C 0.2340(4) 0.4930(3) 0.6227(3) 0.0258(8) Uani 1 1 d . . .
C24 C 0.2744(5) 0.6013(3) 0.6202(3) 0.0295(9) Uani 1 1 d . . .
H24 H 0.2909 0.6329 0.5518 0.035 Uiso 1 1 calc R . .
C25 C 0.2913(5) 0.6634(3) 0.7117(4) 0.0365(10) Uani 1 1 d . . .
H25 H 0.3179 0.7369 0.7067 0.044 Uiso 1 1 calc R . .
C26 C 0.2690(5) 0.6181(3) 0.8114(3) 0.0311(9) Uani 1 1 d . . .
H26 H 0.2823 0.6604 0.8757 0.037 Uiso 1 1 calc R . .
C28 C 0.2384(4) 0.4351(3) 0.5225(3) 0.0243(8) Uani 1 1 d . . .
H28 H 0.2593 0.4758 0.4602 0.029 Uiso 1 1 calc R . .
C31 C 0.1543(4) 0.0463(3) 0.7800(3) 0.0223(8) Uani 1 1 d . . .
H31 H 0.1514 -0.0119 0.7240 0.027 Uiso 1 1 calc R . .
N31 N 0.0479(4) 0.1299(2) 0.7383(2) 0.0213(6) Uani 1 1 d . . .
C32 C 0.3132(4) 0.0944(3) 0.7862(3) 0.0249(8) Uani 1 1 d . . .
H32 H 0.3179 0.1530 0.8418 0.030 Uiso 1 1 calc R . .
N32 N 0.3382(4) 0.1421(2) 0.6795(3) 0.0240(7) Uani 1 1 d . . .
H32A H 0.417(5) 0.186(3) 0.690(3) 0.029 Uiso 1 1 d . . .
H32B H 0.364(5) 0.094(4) 0.633(3) 0.029 Uiso 1 1 d . . .
C33 C 0.4320(5) 0.0099(3) 0.8233(3) 0.0322(9) Uani 1 1 d . . .
H33A H 0.4335 -0.0463 0.7666 0.039 Uiso 1 1 calc R . .
H33B H 0.5339 0.0437 0.8309 0.039 Uiso 1 1 calc R . .
C34 C 0.4004(5) -0.0409(4) 0.9295(4) 0.0386(10) Uani 1 1 d . . .
H34A H 0.4106 0.0135 0.9882 0.046 Uiso 1 1 calc R . .
H34B H 0.4763 -0.0980 0.9476 0.046 Uiso 1 1 calc R . .
C35 C 0.2407(5) -0.0887(3) 0.9236(4) 0.0371(10) Uani 1 1 d . . .
H35A H 0.2345 -0.1490 0.8711 0.044 Uiso 1 1 calc R . .
H35B H 0.2202 -0.1173 0.9960 0.044 Uiso 1 1 calc R . .
C36 C 0.1207(5) -0.0057(3) 0.8882(3) 0.0287(8) Uani 1 1 d . . .
H36A H 0.1183 0.0502 0.9451 0.034 Uiso 1 1 calc R . .
H36B H 0.0193 -0.0403 0.8801 0.034 Uiso 1 1 calc R . .
C41 C -0.3121(4) 0.3547(3) 0.6233(3) 0.0231(7) Uani 1 1 d . . .
C47 C -0.3247(5) 0.4108(3) 0.5163(3) 0.0268(8) Uani 1 1 d . . .
O47 O -0.2213(4) 0.3869(2) 0.4494(2) 0.0345(7) Uani 1 1 d . . .
H47 H -0.164(6) 0.344(4) 0.491(4) 0.041 Uiso 1 1 d . . .
O48 O -0.4216(3) 0.4792(2) 0.4932(3) 0.0375(7) Uani 1 1 d . . .
C42 C -0.1927(4) 0.2817(3) 0.6490(3) 0.0215(7) Uani 1 1 d . . .
O42 O -0.0907(3) 0.2643(2) 0.5769(2) 0.0254(6) Uani 1 1 d . . .
C43 C -0.1884(4) 0.2274(4) 0.7494(3) 0.0225(6) Uani 1 1 d . . .
C44 C -0.2982(4) 0.2500(3) 0.8212(3) 0.0259(8) Uani 1 1 d . . .
H44 H -0.2963 0.2124 0.8884 0.031 Uiso 1 1 calc R . .
C45 C -0.4096(5) 0.3257(3) 0.7973(3) 0.0294(8) Uani 1 1 d . . .
H45 H -0.4816 0.3416 0.8486 0.035 Uiso 1 1 calc R . .
C46 C -0.4159(4) 0.3779(3) 0.6992(3) 0.0269(8) Uani 1 1 d . . .
H46 H -0.4921 0.4306 0.6829 0.032 Uiso 1 1 calc R . .
C48 C -0.0754(4) 0.1467(3) 0.7838(3) 0.0228(7) Uani 1 1 d . . .
H48 H -0.0946 0.1034 0.8447 0.027 Uiso 1 1 calc R . .

loop_
_atom_site_aniso_label
_atom_site_aniso_U_11
_atom_site_aniso_U_22
_atom_site_aniso_U_33
_atom_site_aniso_U_23
_atom_site_aniso_U_13
_atom_site_aniso_U_12
Co1 0.0225(2) 0.01999(18) 0.0220(2) 0.0010(2) 0.00577(16) -0.0004(2)
C11 0.024(2) 0.0322(19) 0.024(2) 0.0006(15) 0.0070(16) -0.0008(15)
N11 0.0198(16) 0.0261(14) 0.0244(17) 0.0027(13) 0.0041(13) -0.0011(13)
C12 0.0254(19) 0.031(2) 0.0220(18) 0.0012(14) 0.0052(15) 0.0005(14)
N12 0.0308(19) 0.0236(15) 0.0276(18) 0.0041(13) 0.0063(15) -0.0014(14)
C13 0.034(2) 0.036(2) 0.025(2) -0.0081(17) 0.0030(17) -0.0040(18)
C14 0.052(3) 0.054(3) 0.0162(18) -0.006(2) 0.0030(16) -0.003(2)
C15 0.052(3) 0.051(2) 0.026(2) 0.002(2) 0.013(2) -0.009(2)
C16 0.046(3) 0.041(2) 0.023(2) 0.0048(17) 0.0082(19) -0.0096(19)
C21 0.0204(18) 0.0238(16) 0.026(2) -0.0023(14) 0.0001(15) 0.0060(14)
C27 0.028(2) 0.0338(19) 0.026(2) -0.0054(17) 0.0031(17) 0.0025(17)
O27 0.069(2) 0.0373(15) 0.0236(15) -0.0028(13) 0.0103(15) -0.0135(15)
O28 0.0419(18) 0.0430(16) 0.0277(16) -0.0131(13) 0.0068(13) 0.0000(14)
C22 0.0200(19) 0.0230(16) 0.027(2) 0.0015(14) 0.0048(15) 0.0027(14)
O22 0.0348(16) 0.0220(12) 0.0251(14) 0.0001(11) 0.0077(12) -0.0040(11)
C23 0.0199(19) 0.0246(16) 0.033(2) 0.0030(15) 0.0017(16) 0.0015(14)
C24 0.030(2) 0.0251(17) 0.033(2) 0.0063(16) 0.0012(17) 0.0012(15)
C25 0.042(3) 0.0208(17) 0.047(3) 0.0009(17) 0.003(2) 0.0004(16)
C26 0.033(2) 0.0251(16) 0.035(2) -0.0070(16) -0.0015(18) 0.0027(16)
C28 0.0231(19) 0.0252(16) 0.0246(19) 0.0062(15) 0.0025(15) -0.0011(14)
C31 0.026(2) 0.0165(15) 0.024(2) 0.0031(14) 0.0032(15) 0.0041(13)
N31 0.0221(16) 0.0191(13) 0.0232(16) 0.0016(12) 0.0050(13) 0.0004(12)
C32 0.028(2) 0.0246(16) 0.0226(19) -0.0007(14) 0.0054(16) 0.0008(15)
N32 0.0257(17) 0.0216(14) 0.0252(17) -0.0009(13) 0.0054(14) -0.0044(13)
C33 0.026(2) 0.0329(19) 0.038(2) 0.0050(18) 0.0041(18) 0.0040(17)
C34 0.034(2) 0.045(2) 0.036(2) 0.012(2) 0.0023(19) 0.0138(19)
C35 0.037(2) 0.035(2) 0.040(3) 0.0161(19) 0.007(2) 0.0122(18)
C36 0.031(2) 0.0269(17) 0.028(2) 0.0052(16) 0.0062(17) 0.0064(16)
C41 0.0209(18) 0.0227(15) 0.0257(19) 0.0025(14) 0.0019(14) -0.0033(14)
C47 0.024(2) 0.0249(17) 0.032(2) 0.0062(16) 0.0025(16) -0.0014(15)
O47 0.0376(18) 0.0366(15) 0.0302(16) 0.0097(12) 0.0093(14) 0.0074(13)
O48 0.0316(16) 0.0366(15) 0.0446(19) 0.0170(13) 0.0043(14) 0.0075(13)
C42 0.0209(18) 0.0229(16) 0.0204(18) -0.0001(14) -0.0001(14) -0.0025(13)
O42 0.0242(14) 0.0312(12) 0.0216(13) 0.0036(10) 0.0067(11) 0.0050(10)
C43 0.0218(16) 0.0234(12) 0.0224(16) -0.0015(19) 0.0035(12) -0.0012(19)
C44 0.0245(18) 0.030(2) 0.0238(19) 0.0037(14) 0.0023(15) -0.0011(13)
C45 0.024(2) 0.0348(19) 0.030(2) -0.0015(17) 0.0046(17) 0.0008(16)
C46 0.0213(19) 0.0269(17) 0.033(2) 0.0018(15) 0.0059(16) 0.0040(15)
C48 0.0238(19) 0.0218(15) 0.0233(19) 0.0040(14) 0.0050(15) -0.0007(14)

loop_
_atom_type_symbol
_atom_type_description
_atom_type_scat_dispersion_real
_atom_type_scat_dispersion_imag
_atom_type_scat_source
C C 0.0033 0.0016 'International Tables Vol C Tables 4.2.6.8 and 6.1.1.4'
H H 0.0000 0.0000 'International Tables Vol C Tables 4.2.6.8 and 6.1.1.4'
N N 0.0061 0.0033 'International Tables Vol C Tables 4.2.6.8 and 6.1.1.4'
O O 0.0106 0.0060 'International Tables Vol C Tables 4.2.6.8 and 6.1.1.4'
Co Co 0.3494 0.9721 'International Tables Vol C Tables 4.2.6.8 and 6.1.1.4'

loop_
_geom_angle_atom_site_label_1
_geom_angle_atom_site_label_2
_geom_angle_atom_site_label_3
_geom_angle
_geom_angle_site_symmetry_1
_geom_angle_site_symmetry_3
_geom_angle_publ_flag
O22 Co1 O42 95.30(11) . . ?
O22 Co1 N11 87.78(11) . . ?
O42 Co1 N11 93.59(11) . . ?
O22 Co1 N31 88.25(11) . . ?
O42 Co1 N31 84.50(11) . . ?
N11 Co1 N31 175.41(12) . . ?
O22 Co1 N12 167.42(11) . . ?
O42 Co1 N12 85.32(13) . . ?
N11 Co1 N12 79.65(12) . . ?
N31 Co1 N12 104.30(12) . . ?
O22 Co1 N32 92.78(12) . . ?
O42 Co1 N32 161.86(11) . . ?
N11 Co1 N32 102.95(12) . . ?
N31 Co1 N32 79.53(12) . . ?
N12 Co1 N32 90.30(13) . . ?
N11 C11 C16 116.8(3) . . ?
N11 C11 C12 107.7(3) . . ?
C16 C11 C12 110.7(3) . . ?
N11 C11 H11 107.1 . . ?
C16 C11 H11 107.1 . . ?
C12 C11 H11 107.1 . . ?
C28 N11 C11 120.3(3) . . ?
C28 N11 Co1 126.0(3) . . ?
C11 N11 Co1 113.6(2) . . ?
N12 C12 C13 113.1(3) . . ?
N12 C12 C11 108.3(3) . . ?
C13 C12 C11 111.4(3) . . ?
N12 C12 H12 107.9 . . ?
C13 C12 H12 107.9 . . ?
C11 C12 H12 107.9 . . ?
C12 N12 Co1 109.5(2) . . ?
C12 N12 H12A 107(3) . . ?
Co1 N12 H12A 104(3) . . ?
C12 N12 H12B 116(3) . . ?
Co1 N12 H12B 111(3) . . ?
H12A N12 H12B 109(4) . . ?
C12 C13 C14 110.9(3) . . ?
C12 C13 H13A 109.5 . . ?
C14 C13 H13A 109.5 . . ?
C12 C13 H13B 109.5 . . ?
C14 C13 H13B 109.5 . . ?
H13A C13 H13B 108.1 . . ?
C13 C14 C15 110.8(3) . . ?
C13 C14 H14A 109.5 . . ?
C15 C14 H14A 109.5 . . ?
C13 C14 H14B 109.5 . . ?
C15 C14 H14B 109.5 . . ?
H14A C14 H14B 108.1 . . ?
C16 C15 C14 111.3(4) . . ?
C16 C15 H15A 109.4 . . ?
C14 C15 H15A 109.4 . . ?
C16 C15 H15B 109.4 . . ?
C14 C15 H15B 109.4 . . ?
H15A C15 H15B 108.0 . . ?
C15 C16 C11 111.1(4) . . ?
C15 C16 H16A 109.4 . . ?
C11 C16 H16A 109.4 . . ?
C15 C16 H16B 109.4 . . ?
C11 C16 H16B 109.4 . . ?
H16A C16 H16B 108.0 . . ?
C26 C21 C22 121.2(4) . . ?
C26 C21 C27 116.7(3) . . ?
C22 C21 C27 122.1(3) . . ?
O28 C27 O27 120.4(4) . . ?
O28 C27 C21 123.6(4) . . ?
O27 C27 C21 116.0(3) . . ?
C27 O27 H27 102(3) . . ?
O22 C22 C21 119.5(3) . . ?
O22 C22 C23 122.7(3) . . ?
C21 C22 C23 117.7(3) . . ?
C22 O22 Co1 130.3(2) . . ?
C24 C23 C22 118.7(4) . . ?
C24 C23 C28 116.4(3) . . ?
C22 C23 C28 124.7(3) . . ?
C25 C24 C23 122.8(4) . . ?
C25 C24 H24 118.6 . . ?
C23 C24 H24 118.6 . . ?
C24 C25 C26 119.1(3) . . ?
C24 C25 H25 120.4 . . ?
C26 C25 H25 120.4 . . ?
C25 C26 C21 120.5(4) . . ?
C25 C26 H26 119.8 . . ?
C21 C26 H26 119.8 . . ?
N11 C28 C23 127.2(3) . . ?
N11 C28 H28 116.4 . . ?
C23 C28 H28 116.4 . . ?
N31 C31 C32 107.2(3) . . ?
N31 C31 C36 116.3(3) . . ?
C32 C31 C36 111.4(3) . . ?
N31 C31 H31 107.2 . . ?
C32 C31 H31 107.2 . . ?
C36 C31 H31 107.2 . . ?
C48 N31 C31 120.3(3) . . ?
C48 N31 Co1 125.8(2) . . ?
C31 N31 Co1 113.2(2) . . ?
N32 C32 C31 108.5(3) . . ?
N32 C32 C33 113.4(3) . . ?
C31 C32 C33 110.3(3) . . ?
N32 C32 H32 108.2 . . ?
C31 C32 H32 108.2 . . ?
C33 C32 H32 108.2 . . ?
C32 N32 Co1 109.0(2) . . ?
C32 N32 H32A 107(3) . . ?
Co1 N32 H32A 111(3) . . ?
C32 N32 H32B 112(3) . . ?
Co1 N32 H32B 112(3) . . ?
H32A N32 H32B 106(4) . . ?
C34 C33 C32 112.5(3) . . ?
C34 C33 H33A 109.1 . . ?
C32 C33 H33A 109.1 . . ?
C34 C33 H33B 109.1 . . ?
C32 C33 H33B 109.1 . . ?
H33A C33 H33B 107.8 . . ?
C33 C34 C35 111.0(4) . . ?
C33 C34 H34A 109.4 . . ?
C35 C34 H34A 109.4 . . ?
C33 C34 H34B 109.4 . . ?
C35 C34 H34B 109.4 . . ?
H34A C34 H34B 108.0 . . ?
C36 C35 C34 111.4(3) . . ?
C36 C35 H35A 109.3 . . ?
C34 C35 H35A 109.3 . . ?
C36 C35 H35B 109.3 . . ?
C34 C35 H35B 109.3 . . ?
H35A C35 H35B 108.0 . . ?
C35 C36 C31 111.1(3) . . ?
C35 C36 H36A 109.4 . . ?
C31 C36 H36A 109.4 . . ?
C35 C36 H36B 109.4 . . ?
C31 C36 H36B 109.4 . . ?
H36A C36 H36B 108.0 . . ?
C46 C41 C42 120.3(3) . . ?
C46 C41 C47 119.3(3) . . ?
C42 C41 C47 120.3(3) . . ?
O48 C47 O47 121.3(4) . . ?
O48 C47 C41 122.4(4) . . ?
O47 C47 C41 116.2(3) . . ?
C47 O47 H47 100(3) . . ?
O42 C42 C43 122.3(3) . . ?
O42 C42 C41 119.2(3) . . ?
C43 C42 C41 118.4(3) . . ?
C42 O42 Co1 123.7(2) . . ?
C44 C43 C42 119.3(3) . . ?
C44 C43 C48 116.8(3) . . ?
C42 C43 C48 123.9(3) . . ?
C45 C44 C43 121.7(3) . . ?
C45 C44 H44 119.2 . . ?
C43 C44 H44 119.2 . . ?
C46 C45 C44 119.5(4) . . ?
C46 C45 H45 120.2 . . ?
C44 C45 H45 120.2 . . ?
C45 C46 C41 120.7(4) . . ?
C45 C46 H46 119.6 . . ?
C41 C46 H46 119.6 . . ?
N31 C48 C43 124.9(3) . . ?
N31 C48 H48 117.6 . . ?
C43 C48 H48 117.6 . . ?

loop_
_geom_bond_atom_site_label_1
_geom_bond_atom_site_label_2
_geom_bond_distance
_geom_bond_site_symmetry_2
_geom_bond_publ_flag
Co1 O22 2.049(3) . ?
Co1 O42 2.077(3) . ?
Co1 N11 2.088(3) . ?
Co1 N31 2.094(3) . ?
Co1 N12 2.143(3) . ?
Co1 N32 2.153(3) . ?
C11 N11 1.475(5) . ?
C11 C16 1.517(5) . ?
C11 C12 1.520(5) . ?
C11 H11 1.0000 . ?
N11 C28 1.285(5) . ?
C12 N12 1.480(5) . ?
C12 C13 1.515(5) . ?
C12 H12 1.0000 . ?
N12 H12A 0.86(5) . ?
N12 H12B 0.82(5) . ?
C13 C14 1.515(6) . ?
C13 H13A 0.9900 . ?
C13 H13B 0.9900 . ?
C14 C15 1.521(7) . ?
C14 H14A 0.9900 . ?
C14 H14B 0.9900 . ?
C15 C16 1.516(6) . ?
C15 H15A 0.9900 . ?
C15 H15B 0.9900 . ?
C16 H16A 0.9900 . ?
C16 H16B 0.9900 . ?
C21 C26 1.399(5) . ?
C21 C22 1.404(5) . ?
C21 C27 1.488(5) . ?
C27 O28 1.213(5) . ?
C27 O27 1.331(5) . ?
O27 H27 0.91(5) . ?
C22 O22 1.317(4) . ?
C22 C23 1.428(5) . ?
C23 C24 1.399(5) . ?
C23 C28 1.433(6) . ?
C24 C25 1.366(6) . ?
C24 H24 0.9500 . ?
C25 C26 1.378(6) . ?
C25 H25 0.9500 . ?
C26 H26 0.9500 . ?
C28 H28 0.9500 . ?
C31 N31 1.468(4) . ?
C31 C32 1.520(5) . ?
C31 C36 1.531(5) . ?
C31 H31 1.0000 . ?
N31 C48 1.279(5) . ?
C32 N32 1.474(5) . ?
C32 C33 1.529(5) . ?
C32 H32 1.0000 . ?
N32 H32A 0.89(4) . ?
N32 H32B 0.87(5) . ?
C33 C34 1.498(6) . ?
C33 H33A 0.9900 . ?
C33 H33B 0.9900 . ?
C34 C35 1.526(6) . ?
C34 H34A 0.9900 . ?
C34 H34B 0.9900 . ?
C35 C36 1.519(5) . ?
C35 H35A 0.9900 . ?
C35 H35B 0.9900 . ?
C36 H36A 0.9900 . ?
C36 H36B 0.9900 . ?
C41 C46 1.389(5) . ?
C41 C42 1.409(5) . ?
C41 C47 1.487(5) . ?
C47 O48 1.225(5) . ?
C47 O47 1.310(5) . ?
O47 H47 0.87(5) . ?
C42 O42 1.329(4) . ?
C42 C43 1.407(5) . ?
C43 C44 1.389(5) . ?
C43 C48 1.455(5) . ?
C44 C45 1.377(5) . ?
C44 H44 0.9500 . ?
C45 C46 1.369(5) . ?
C45 H45 0.9500 . ?
C46 H46 0.9500 . ?
C48 H48 0.9500 . ?

loop_
_geom_hbond_atom_site_label_D
_geom_hbond_atom_site_label_H
_geom_hbond_atom_site_label_A
_geom_hbond_distance_DH
_geom_hbond_distance_HA
_geom_hbond_distance_DA
_geom_hbond_angle_DHA
_geom_hbond_site_symmetry_A
N32 H32B O48 0.87(5) 2.20(5) 3.072(4) 176(4) 2_546
O27 H27 O22 0.91(5) 1.59(5) 2.479(4) 163(5) .
O47 H47 O42 0.87(5) 1.56(5) 2.416(4) 168(5) .

loop_
_geom_torsion_atom_site_label_1
_geom_torsion_atom_site_label_2
_geom_torsion_atom_site_label_3
_geom_torsion_atom_site_label_4
_geom_torsion
_geom_torsion_site_symmetry_1
_geom_torsion_site_symmetry_2
_geom_torsion_site_symmetry_3
_geom_torsion_site_symmetry_4
_geom_torsion_publ_flag
C16 C11 N11 C28 -17.5(5) . . . . ?
C12 C11 N11 C28 -142.7(4) . . . . ?
C16 C11 N11 Co1 159.9(3) . . . . ?
C12 C11 N11 Co1 34.7(4) . . . . ?
O22 Co1 N11 C28 -12.0(3) . . . . ?
O42 Co1 N11 C28 83.2(3) . . . . ?
N12 Co1 N11 C28 167.8(4) . . . . ?
N32 Co1 N11 C28 -104.3(3) . . . . ?
O22 Co1 N11 C11 170.8(3) . . . . ?
O42 Co1 N11 C11 -94.0(3) . . . . ?
N12 Co1 N11 C11 -9.4(3) . . . . ?
N32 Co1 N11 C11 78.5(3) . . . . ?
N11 C11 C12 N12 -50.2(4) . . . . ?
C16 C11 C12 N12 -179.0(3) . . . . ?
N11 C11 C12 C13 -175.3(3) . . . . ?
C16 C11 C12 C13 56.0(4) . . . . ?
C13 C12 N12 Co1 166.4(3) . . . . ?
C11 C12 N12 Co1 42.4(3) . . . . ?
O22 Co1 N12 C12 -17.4(8) . . . . ?
O42 Co1 N12 C12 75.9(3) . . . . ?
N11 Co1 N12 C12 -18.6(3) . . . . ?
N31 Co1 N12 C12 159.0(2) . . . . ?
N32 Co1 N12 C12 -121.7(3) . . . . ?
N12 C12 C13 C14 -178.7(3) . . . . ?
C11 C12 C13 C14 -56.4(4) . . . . ?
C12 C13 C14 C15 56.1(5) . . . . ?
C13 C14 C15 C16 -56.0(5) . . . . ?
C14 C15 C16 C11 55.9(5) . . . . ?
N11 C11 C16 C15 -179.2(4) . . . . ?
C12 C11 C16 C15 -55.5(5) . . . . ?
C26 C21 C27 O28 -2.6(6) . . . . ?
C22 C21 C27 O28 177.6(4) . . . . ?
C26 C21 C27 O27 178.3(4) . . . . ?
C22 C21 C27 O27 -1.5(6) . . . . ?
C26 C21 C22 O22 179.6(4) . . . . ?
C27 C21 C22 O22 -0.6(6) . . . . ?
C26 C21 C22 C23 1.1(6) . . . . ?
C27 C21 C22 C23 -179.1(3) . . . . ?
C21 C22 O22 Co1 -178.1(2) . . . . ?
C23 C22 O22 Co1 0.3(5) . . . . ?
O42 Co1 O22 C22 -86.3(3) . . . . ?
N11 Co1 O22 C22 7.1(3) . . . . ?
N31 Co1 O22 C22 -170.7(3) . . . . ?
N12 Co1 O22 C22 5.9(8) . . . . ?
N32 Co1 O22 C22 109.9(3) . . . . ?
O22 C22 C23 C24 179.9(4) . . . . ?
C21 C22 C23 C24 -1.6(5) . . . . ?
O22 C22 C23 C28 -7.0(6) . . . . ?
C21 C22 C23 C28 171.4(4) . . . . ?
C22 C23 C24 C25 0.8(6) . . . . ?
C28 C23 C24 C25 -172.8(4) . . . . ?
C23 C24 C25 C26 0.6(7) . . . . ?
C24 C25 C26 C21 -1.2(6) . . . . ?
C22 C21 C26 C25 0.3(6) . . . . ?
C27 C21 C26 C25 -179.5(4) . . . . ?
C11 N11 C28 C23 -172.6(4) . . . . ?
Co1 N11 C28 C23 10.3(6) . . . . ?
C24 C23 C28 N11 174.4(4) . . . . ?
C22 C23 C28 N11 1.2(6) . . . . ?
C32 C31 N31 C48 -134.2(3) . . . . ?
C36 C31 N31 C48 -8.8(5) . . . . ?
C32 C31 N31 Co1 37.0(3) . . . . ?
C36 C31 N31 Co1 162.4(3) . . . . ?
O22 Co1 N31 C48 66.2(3) . . . . ?
O42 Co1 N31 C48 -29.3(3) . . . . ?
N12 Co1 N31 C48 -113.1(3) . . . . ?
N32 Co1 N31 C48 159.3(3) . . . . ?
O22 Co1 N31 C31 -104.5(2) . . . . ?
O42 Co1 N31 C31 160.0(2) . . . . ?
N12 Co1 N31 C31 76.3(2) . . . . ?
N32 Co1 N31 C31 -11.3(2) . . . . ?
N31 C31 C32 N32 -52.1(4) . . . . ?
C36 C31 C32 N32 179.6(3) . . . . ?
N31 C31 C32 C33 -176.9(3) . . . . ?
C36 C31 C32 C33 54.8(4) . . . . ?
C31 C32 N32 Co1 42.6(3) . . . . ?
C33 C32 N32 Co1 165.5(3) . . . . ?
O22 Co1 N32 C32 70.1(2) . . . . ?
O42 Co1 N32 C32 -46.4(5) . . . . ?
N11 Co1 N32 C32 158.4(2) . . . . ?
N31 Co1 N32 C32 -17.6(2) . . . . ?
N12 Co1 N32 C32 -122.1(2) . . . . ?
N32 C32 C33 C34 -177.5(3) . . . . ?
C31 C32 C33 C34 -55.6(4) . . . . ?
C32 C33 C34 C35 55.6(5) . . . . ?
C33 C34 C35 C36 -55.2(5) . . . . ?
C34 C35 C36 C31 55.1(5) . . . . ?
N31 C31 C36 C35 -178.7(3) . . . . ?
C32 C31 C36 C35 -55.5(4) . . . . ?
C46 C41 C47 O48 1.8(6) . . . . ?
C42 C41 C47 O48 -175.9(4) . . . . ?
C46 C41 C47 O47 178.6(3) . . . . ?
C42 C41 C47 O47 0.9(5) . . . . ?
C46 C41 C42 O42 -177.0(3) . . . . ?
C47 C41 C42 O42 0.6(5) . . . . ?
C46 C41 C42 C43 4.7(5) . . . . ?
C47 C41 C42 C43 -177.7(3) . . . . ?
C43 C42 O42 Co1 -33.6(5) . . . . ?
C41 C42 O42 Co1 148.2(3) . . . . ?
O22 Co1 O42 C42 -46.8(3) . . . . ?
N11 Co1 O42 C42 -134.9(3) . . . . ?
N31 Co1 O42 C42 40.9(3) . . . . ?
N12 Co1 O42 C42 145.8(3) . . . . ?
N32 Co1 O42 C42 69.3(5) . . . . ?
O42 C42 C43 C44 179.6(3) . . . . ?
C41 C42 C43 C44 -2.1(5) . . . . ?
O42 C42 C43 C48 -1.0(6) . . . . ?
C41 C42 C43 C48 177.3(3) . . . . ?
C42 C43 C44 C45 -1.2(6) . . . . ?
C48 C43 C44 C45 179.4(3) . . . . ?
C43 C44 C45 C46 2.0(6) . . . . ?
C44 C45 C46 C41 0.5(6) . . . . ?
C42 C41 C46 C45 -3.9(6) . . . . ?
C47 C41 C46 C45 178.4(4) . . . . ?
C31 N31 C48 C43 179.9(3) . . . . ?
Co1 N31 C48 C43 9.9(5) . . . . ?
C44 C43 C48 N31 -166.7(4) . . . . ?
C42 C43 C48 N31 13.9(6) . . . . ?
